data_7111339
loop_
_publ_author_name
'Su, Cheng-Yong'
'Goforth, Andrea M.'
'Smith, Mark D.'
'zur Loye, Hans-Conrad'

_publ_section_title
;
 Assembly of large simple 1D and rare polycatenated 3D molecular ladders
 from T-shaped building blocks containing a new, long N,N?-bidentate
 ligand
;
_journal_issue 19
_journal_name_full 'Chemical Communications'
_journal_page_first 2158
_journal_page_last 2159
_journal_paper_doi 10.1039/b406126h
_journal_year 2004
_chemical_formula_sum 'C71.4 H61.2 Cl8.4 Co2 N16 O13.2'
_chemical_formula_weight 1770.20
_chemical_name_systematic
;
?
;
_space_group_IT_number 2
_symmetry_cell_setting triclinic
_symmetry_space_group_name_Hall '-P 1'
_symmetry_space_group_name_H-M 'P -1'
_atom_sites_solution_hydrogens geom
_atom_sites_solution_primary direct
_atom_sites_solution_secondary difmap
_audit_creation_method SHELXL-97
_cell_angle_alpha 85.4010(10)
_cell_angle_beta 88.9770(10)
_cell_angle_gamma 68.0390(10)
_cell_formula_units_Z 1
_cell_length_a 10.1474(6)
_cell_length_b 13.4825(7)
_cell_length_c 15.8374(9)
_cell_measurement_reflns_used 6887
_cell_measurement_temperature 150(1)
_cell_measurement_theta_max 24.997
_cell_measurement_theta_min 2.473
_cell_volume 2002.89(19)
_computing_cell_refinement 'SAINT+ NT V6.22 (Bruker, 2001)'
_computing_data_collection 'SMART NT V5.625 (Bruker, 1998)'
_computing_data_reduction 'SAINT+ NT V6.22'
_computing_molecular_graphics 'SHELXTL V6.1 (Sheldrick, 2000)'
_computing_publication_material 'SHELXTL V6.1'
_computing_structure_refinement 'SHELXL-97 (Sheldrick, 1997)'
_computing_structure_solution 'SHELXS-97 (Sheldrick, 1990)'
_diffrn_ambient_temperature 150(1)
_diffrn_measured_fraction_theta_full 0.999
_diffrn_measured_fraction_theta_max 0.999
_diffrn_measurement_device_type 'Bruker SMART APEX CCD diffractometer'
_diffrn_measurement_method 'omega scans'
_diffrn_radiation_monochromator graphite
_diffrn_radiation_source 'sealed tube'
_diffrn_radiation_type MoK\a
_diffrn_radiation_wavelength 0.71073
_diffrn_reflns_av_R_equivalents 0.0331
_diffrn_reflns_av_sigmaI/netI 0.0464
_diffrn_reflns_limit_h_max 12
_diffrn_reflns_limit_h_min -12
_diffrn_reflns_limit_k_max 16
_diffrn_reflns_limit_k_min -16
_diffrn_reflns_limit_l_max 18
_diffrn_reflns_limit_l_min -18
_diffrn_reflns_number 16065
_diffrn_reflns_theta_full 25.04
_diffrn_reflns_theta_max 25.04
_diffrn_reflns_theta_min 1.29
_diffrn_standards_decay_% <1
_exptl_absorpt_coefficient_mu 0.765
_exptl_absorpt_correction_T_max 1.0000
_exptl_absorpt_correction_T_min 0.7765
_exptl_absorpt_correction_type multi-scan
_exptl_absorpt_process_details '(SADABS, Bruker, 2001)'
_exptl_crystal_colour orange
_exptl_crystal_density_diffrn 1.468
_exptl_crystal_density_method 'not measured'
_exptl_crystal_description block
_exptl_crystal_F_000 904
_exptl_crystal_size_max 0.32
_exptl_crystal_size_mid 0.18
_exptl_crystal_size_min 0.10
_refine_diff_density_max 0.945
_refine_diff_density_min -0.676
_refine_diff_density_rms 0.080
_refine_ls_extinction_method none
_refine_ls_goodness_of_fit_ref 1.055
_refine_ls_hydrogen_treatment constr
_refine_ls_matrix_type full
_refine_ls_number_parameters 559
_refine_ls_number_reflns 7058
_refine_ls_number_restraints 34
_refine_ls_restrained_S_all 1.061
_refine_ls_R_factor_all 0.0739
_refine_ls_R_factor_gt 0.0588
_refine_ls_shift/su_max 0.001
_refine_ls_shift/su_mean 0.000
_refine_ls_structure_factor_coef Fsqd
_refine_ls_weighting_details 'calc w=1/[\s^2^(Fo^2^)+(0.0774P)^2^+2.0975P] where P=(Fo^2^+2Fc^2^)/3'
_refine_ls_weighting_scheme calc
_refine_ls_wR_factor_gt 0.1446
_refine_ls_wR_factor_ref 0.1558
_reflns_number_gt 5636
_reflns_number_total 7058
_reflns_threshold_expression >2sigma(I)
_cod_data_source_file b406126hsup1.cif
_cod_data_source_block cy0117s
_cod_depositor_comments
;
The following automatic conversions were performed:

'_symmetry_cell_setting' value 'Triclinic' changed to 'triclinic'
according to /home/saulius/struct/CIF-dictionaries/cif_core.dic
dictionary named 'cif_core.dic' version 2.4.2 from 2011-04-26.

Automatic conversion script
Id: cif_fix_values 1891 2012-01-12 08:04:46Z andrius 
;
_cod_original_formula_sum 'C71.40 H61.20 Cl8.40 Co2 N16 O13.20'
_cod_database_code 7111339

loop_
_symmetry_equiv_pos_as_xyz
'x, y, z'
'-x, -y, -z'

loop_
_atom_site_label
_atom_site_type_symbol
_atom_site_fract_x
_atom_site_fract_y
_atom_site_fract_z
_atom_site_U_iso_or_equiv
_atom_site_adp_type
_atom_site_occupancy
_atom_site_symmetry_multiplicity
_atom_site_calc_flag
_atom_site_refinement_flags
_atom_site_disorder_assembly
_atom_site_disorder_group
Co Co 0.10617(5) 0.50394(4) 0.25842(3) 0.02831(16) Uani 1 1 d . . .
C1 C 0.2019(4) 0.3171(3) 0.3922(2) 0.0392(9) Uani 1 1 d . . .
H1 H 0.2021 0.2793 0.3441 0.047 Uiso 1 1 calc R . .
C2 C 0.2501(4) 0.2589(3) 0.4686(2) 0.0446(10) Uani 1 1 d . . .
H2 H 0.2822 0.1828 0.4726 0.053 Uiso 1 1 calc R . .
C3 C 0.2512(4) 0.3127(3) 0.5396(2) 0.0374(9) Uani 1 1 d . . .
C4 C 0.2013(4) 0.4236(3) 0.5300(2) 0.0390(9) Uani 1 1 d . . .
H4 H 0.1984 0.4634 0.5773 0.047 Uiso 1 1 calc R . .
C5 C 0.1556(4) 0.4758(3) 0.4513(2) 0.0366(9) Uani 1 1 d . . .
H5 H 0.1233 0.5519 0.4457 0.044 Uiso 1 1 calc R . .
C6 C 0.3058(4) 0.2547(3) 0.6220(2) 0.0398(9) Uani 1 1 d . . .
H6 H 0.2949 0.2943 0.6704 0.048 Uiso 1 1 calc R . .
C7 C 0.4152(4) 0.1028(3) 0.7122(2) 0.0410(9) Uani 1 1 d . . .
C8 C 0.3250(4) 0.1186(3) 0.7797(2) 0.0434(10) Uani 1 1 d . . .
H8 H 0.2286 0.1661 0.7729 0.052 Uiso 1 1 calc R . .
C9 C 0.3759(4) 0.0640(3) 0.8590(2) 0.0389(9) Uani 1 1 d . . .
H9 H 0.3136 0.0755 0.9059 0.047 Uiso 1 1 calc R . .
C10 C 0.5131(4) -0.0051(3) 0.8695(2) 0.0346(8) Uani 1 1 d . . .
H10 H 0.5456 -0.0406 0.9237 0.042 Uiso 1 1 calc R . .
C11 C 0.6079(4) -0.0249(3) 0.8011(2) 0.0320(8) Uani 1 1 d . . .
C12 C 0.5596(4) 0.0299(3) 0.7205(2) 0.0348(8) Uani 1 1 d . . .
C13 C 0.6532(4) 0.0125(3) 0.6515(2) 0.0409(9) Uani 1 1 d . . .
H13 H 0.6209 0.0503 0.5980 0.049 Uiso 1 1 calc R . .
C14 C 0.7904(4) -0.0587(3) 0.6616(2) 0.0393(9) Uani 1 1 d . . .
H14 H 0.8533 -0.0690 0.6151 0.047 Uiso 1 1 calc R . .
C15 C 0.8393(4) -0.1169(3) 0.7399(2) 0.0358(8) Uani 1 1 d . . .
H15 H 0.9340 -0.1678 0.7454 0.043 Uiso 1 1 calc R . .
C16 C 0.7511(4) -0.1006(3) 0.8086(2) 0.0302(8) Uani 1 1 d . . .
C17 C 0.9209(4) -0.2076(3) 0.9083(2) 0.0323(8) Uani 1 1 d . . .
H17 H 0.9915 -0.1973 0.8724 0.039 Uiso 1 1 calc R . .
C18 C 1.1441(4) -0.3941(3) 1.0836(2) 0.0348(8) Uani 1 1 d . . .
H18 H 1.2422 -0.4288 1.0978 0.042 Uiso 1 1 calc R . .
C19 C 1.1065(4) -0.3291(3) 1.0090(2) 0.0350(8) Uani 1 1 d . . .
H19 H 1.1776 -0.3198 0.9730 0.042 Uiso 1 1 calc R . .
C20 C 0.9635(4) -0.2776(3) 0.9869(2) 0.0290(7) Uani 1 1 d . . .
C21 C 0.8649(4) -0.2962(3) 1.0411(2) 0.0348(8) Uani 1 1 d . . .
H21 H 0.7663 -0.2640 1.0278 0.042 Uiso 1 1 calc R . .
C22 C 0.9115(4) -0.3618(3) 1.1144(2) 0.0376(9) Uani 1 1 d . . .
H22 H 0.8424 -0.3731 1.1510 0.045 Uiso 1 1 calc R . .
N1 N 0.1546(3) 0.4248(2) 0.38252(17) 0.0310(7) Uani 1 1 d . . .
N2 N 0.3667(3) 0.1540(3) 0.63028(19) 0.0454(9) Uani 1 1 d . . .
N3 N 0.7903(3) -0.1605(2) 0.88782(17) 0.0317(7) Uani 1 1 d . . .
N4 N 1.0484(3) -0.4106(2) 1.13702(17) 0.0307(6) Uani 1 1 d . . .
C23 C 0.3363(4) 0.3436(3) 0.1562(2) 0.0326(8) Uani 1 1 d . . .
H23 H 0.2580 0.3535 0.1199 0.039 Uiso 1 1 calc R . .
C24 C 0.4670(4) 0.2695(3) 0.1375(2) 0.0336(8) Uani 1 1 d . . .
H24 H 0.4785 0.2298 0.0891 0.040 Uiso 1 1 calc R . .
C25 C 0.5821(4) 0.2534(3) 0.1905(2) 0.0332(8) Uani 1 1 d . . .
C26 C 0.5605(4) 0.3135(3) 0.2596(2) 0.0352(8) Uani 1 1 d . . .
H26 H 0.6370 0.3046 0.2969 0.042 Uiso 1 1 calc R . .
C27 C 0.4262(4) 0.3867(3) 0.2736(2) 0.0341(8) Uani 1 1 d . . .
H27 H 0.4123 0.4278 0.3213 0.041 Uiso 1 1 calc R . .
C28 C 0.7255(4) 0.1747(3) 0.1735(3) 0.0380(9) Uani 1 1 d . . .
H28 H 0.8011 0.1625 0.2124 0.046 Uiso 1 1 calc R . .
C29 C 0.8857(4) 0.0469(3) 0.0945(2) 0.0355(8) Uani 1 1 d . . .
C30 C 0.9726(4) -0.0182(3) 0.1587(2) 0.0386(9) Uani 1 1 d . . .
H30 H 0.9400 -0.0139 0.2154 0.046 Uiso 1 1 calc R . .
C31 C 1.1087(4) -0.0908(3) 0.1412(2) 0.0396(9) Uani 1 1 d . . .
H31 H 1.1680 -0.1348 0.1862 0.047 Uiso 1 1 calc R . .
C32 C 1.1571(4) -0.0990(3) 0.0601(2) 0.0369(9) Uani 1 1 d . . .
H32 H 1.2508 -0.1470 0.0495 0.044 Uiso 1 1 calc R . .
C33 C 1.0695(4) -0.0368(3) -0.0081(2) 0.0310(8) Uani 1 1 d . . .
N5 N 0.3140(3) 0.4026(2) 0.22303(17) 0.0301(6) Uani 1 1 d . . .
N6 N 0.7487(3) 0.1234(2) 0.1078(2) 0.0362(7) Uani 1 1 d . . .
N11 N 0.0919(4) 0.6895(3) 0.30583(19) 0.0417(8) Uani 1 1 d . . .
O11 O 0.2102(3) 0.6196(2) 0.28633(17) 0.0440(7) Uani 1 1 d . . .
O12 O -0.0123(3) 0.6599(2) 0.30648(16) 0.0432(7) Uani 1 1 d . . .
O13 O 0.0802(4) 0.7786(2) 0.3226(2) 0.0673(10) Uani 1 1 d . . .
N12 N -0.0877(3) 0.4147(3) 0.23940(19) 0.0385(7) Uani 1 1 d . . .
O14 O -0.1259(3) 0.5003(2) 0.27609(17) 0.0472(7) Uani 1 1 d . . .
O15 O 0.0401(2) 0.3802(2) 0.21477(16) 0.0379(6) Uani 1 1 d . . .
O16 O -0.1653(3) 0.3672(3) 0.2272(2) 0.0607(9) Uani 1 1 d . . .
C1SA C 0.4795(6) 0.4085(4) 0.8170(4) 0.0610(14) Uani 0.894(2) 1 d PD A 1
H1S1 H 0.5690 0.4091 0.7915 0.073 Uiso 0.894(2) 1 calc PR A 1
H1S2 H 0.4006 0.4517 0.7776 0.073 Uiso 0.894(2) 1 calc PR A 1
Cl1A Cl 0.48680(19) 0.27781(13) 0.82791(14) 0.0947(7) Uani 0.894(2) 1 d PD A 1
Cl2A Cl 0.45495(19) 0.46733(16) 0.91163(11) 0.0872(6) Uani 0.894(2) 1 d PD A 1
C1SB C 0.562(4) 0.331(5) 0.8328(16) 0.100 Uiso 0.106(2) 1 d PD A 2
H1S3 H 0.6481 0.3477 0.8226 0.120 Uiso 0.106(2) 1 calc PR A 2
H1S4 H 0.5871 0.2529 0.8290 0.120 Uiso 0.106(2) 1 calc PR A 2
Cl1B Cl 0.4907(19) 0.3691(15) 0.9318(10) 0.100 Uiso 0.106(2) 1 d PD A 2
Cl2B Cl 0.429(2) 0.4042(14) 0.7612(11) 0.100 Uiso 0.106(2) 1 d PD A 2
C2S C 0.2685(9) -0.2466(7) 0.4901(6) 0.100(3) Uani 0.70 1 d PD B 3
H2S1 H 0.2331 -0.2232 0.4312 0.119 Uiso 0.70 1 calc PR B 3
H2S2 H 0.2944 -0.1894 0.5118 0.119 Uiso 0.70 1 calc PR B 3
Cl3 Cl 0.4192(3) -0.3635(4) 0.4900(2) 0.1497(14) Uani 0.70 1 d PD B 3
Cl4 Cl 0.1316(3) -0.2631(3) 0.5525(3) 0.0938(13) Uani 0.70 1 d PD B 3
C3S C 0.343(6) -0.298(3) 0.444(3) 0.09(2) Uiso 0.10 1 d PD C 4
H3S1 H 0.2798 -0.2725 0.3935 0.114 Uiso 0.10 1 calc PR C 4
H3S2 H 0.3824 -0.2427 0.4535 0.114 Uiso 0.10 1 calc PR C 4
Cl5 Cl 0.481(3) -0.416(2) 0.4244(17) 0.149(9) Uiso 0.10 1 d PD C 4
Cl6 Cl 0.245(3) -0.313(2) 0.5313(15) 0.118(8) Uiso 0.10 1 d PD C 4
C4S C 0.182(4) -0.1670(19) 0.5017(12) 0.074(10) Uiso 0.15 1 d PD D 5
H4S1 H 0.0960 -0.1318 0.4653 0.089 Uiso 0.15 1 calc PR D 5
H4S2 H 0.2651 -0.1864 0.4640 0.089 Uiso 0.15 1 calc PR D 5
Cl7 Cl 0.1739(18) -0.2841(11) 0.5502(11) 0.060(4) Uiso 0.15 1 d PD D 5
Cl8 Cl 0.1936(13) -0.0743(9) 0.5676(7) 0.091(3) Uiso 0.15 1 d PD D 5
C5S C 0.2271(16) 0.0200(16) 0.604(3) 0.060(10) Uiso 0.15 1 d PD E 6
H5S1 H 0.2197 0.0471 0.6608 0.072 Uiso 0.15 1 calc PR E 6
H5S2 H 0.2194 0.0799 0.5613 0.072 Uiso 0.15 1 calc PR E 6
Cl9 Cl 0.3909(11) -0.0824(8) 0.5952(7) 0.076(3) Uiso 0.15 1 d PD E 6
Cl10 Cl 0.0887(13) -0.0219(10) 0.5889(8) 0.094(3) Uiso 0.15 1 d PD E 6
O1S O 0.2970(11) -0.0262(7) 0.5580(5) 0.100(3) Uani 0.50 1 d PD F 7
H1S H 0.3491 -0.0724 0.5923 0.149 Uiso 0.50 1 d PR F 7
C6S C 0.1527(12) 0.0180(10) 0.5914(7) 0.083(4) Uani 0.50 1 d PD F 7
H6S1 H 0.1476 -0.0226 0.6447 0.125 Uiso 0.50 1 calc PR F 7
H6S2 H 0.0852 0.0127 0.5502 0.125 Uiso 0.50 1 calc PR F 7
H6S3 H 0.1289 0.0935 0.6015 0.125 Uiso 0.50 1 calc PR F 7
O2S O 0.3962(12) -0.0288(10) 0.5547(7) 0.14(3) Uiso 0.10 1 d PRD F 8
H2S H 0.4153 -0.0652 0.5138 0.217 Uiso 0.10 1 d PR F 8
C7S C 0.3253(12) -0.0787(10) 0.6225(7) 0.048(10) Uiso 0.10 1 d PRD F 8
H7S1 H 0.3663 -0.0794 0.6782 0.072 Uiso 0.10 1 calc PR F 8
H7S2 H 0.3412 -0.1524 0.6102 0.072 Uiso 0.10 1 calc PR F 8
H7S3 H 0.2230 -0.0364 0.6225 0.072 Uiso 0.10 1 calc PR F 8

loop_
_atom_site_aniso_label
_atom_site_aniso_U_11
_atom_site_aniso_U_22
_atom_site_aniso_U_33
_atom_site_aniso_U_23
_atom_site_aniso_U_13
_atom_site_aniso_U_12
Co 0.0228(3) 0.0298(3) 0.0213(2) 0.00608(18) -0.00090(17) 0.00120(19)
C1 0.043(2) 0.037(2) 0.0288(19) 0.0076(16) -0.0063(16) -0.0069(17)
C2 0.048(2) 0.038(2) 0.033(2) 0.0104(17) -0.0042(18) -0.0023(18)
C3 0.0254(18) 0.043(2) 0.0291(19) 0.0094(16) -0.0008(15) 0.0018(16)
C4 0.0306(19) 0.048(2) 0.0251(18) 0.0027(16) -0.0013(15) 0.0001(17)
C5 0.0283(19) 0.038(2) 0.0303(19) 0.0059(16) 0.0014(15) 0.0011(16)
C6 0.031(2) 0.045(2) 0.0285(19) 0.0062(17) 0.0006(15) 0.0014(17)
C7 0.043(2) 0.038(2) 0.0262(19) 0.0087(16) -0.0070(16) 0.0016(17)
C8 0.037(2) 0.039(2) 0.037(2) 0.0079(17) -0.0028(17) 0.0051(17)
C9 0.036(2) 0.040(2) 0.0302(19) 0.0052(16) 0.0020(16) -0.0029(17)
C10 0.040(2) 0.0329(19) 0.0234(17) 0.0083(15) -0.0035(15) -0.0069(16)
C11 0.036(2) 0.0283(18) 0.0247(18) 0.0054(14) -0.0059(15) -0.0056(15)
C12 0.035(2) 0.0316(19) 0.0269(18) 0.0063(15) -0.0053(15) -0.0017(16)
C13 0.043(2) 0.039(2) 0.0260(19) 0.0111(16) -0.0024(16) -0.0005(18)
C14 0.039(2) 0.041(2) 0.0268(19) 0.0081(16) 0.0011(16) -0.0043(17)
C15 0.034(2) 0.033(2) 0.0308(19) 0.0057(15) -0.0034(15) -0.0033(16)
C16 0.0357(19) 0.0252(17) 0.0248(17) 0.0078(14) -0.0058(15) -0.0074(15)
C17 0.035(2) 0.0334(19) 0.0266(18) 0.0041(15) -0.0029(15) -0.0114(16)
C18 0.0262(18) 0.039(2) 0.0307(19) 0.0093(16) -0.0056(15) -0.0045(16)
C19 0.0315(19) 0.038(2) 0.0293(18) 0.0096(15) 0.0007(15) -0.0085(16)
C20 0.0295(18) 0.0246(17) 0.0267(17) 0.0017(14) -0.0038(14) -0.0036(14)
C21 0.0250(18) 0.039(2) 0.0294(19) 0.0069(16) -0.0043(14) -0.0011(15)
C22 0.031(2) 0.045(2) 0.0281(19) 0.0089(16) 0.0019(15) -0.0058(17)
N1 0.0243(15) 0.0336(16) 0.0244(15) 0.0046(12) -0.0008(12) 0.0000(12)
N2 0.0390(18) 0.047(2) 0.0282(17) 0.0104(14) -0.0053(14) 0.0068(16)
N3 0.0340(17) 0.0266(15) 0.0237(15) 0.0053(12) -0.0042(12) -0.0004(13)
N4 0.0258(15) 0.0334(16) 0.0250(15) 0.0046(12) -0.0017(12) -0.0033(12)
C23 0.0256(18) 0.036(2) 0.0305(19) 0.0028(15) -0.0020(14) -0.0066(15)
C24 0.0332(19) 0.0321(19) 0.0304(19) -0.0033(15) 0.0043(15) -0.0065(16)
C25 0.0252(18) 0.0323(19) 0.037(2) 0.0024(16) 0.0045(15) -0.0063(15)
C26 0.0250(18) 0.042(2) 0.0334(19) 0.0008(16) -0.0012(15) -0.0071(16)
C27 0.0271(18) 0.042(2) 0.0266(18) -0.0033(15) 0.0025(14) -0.0053(16)
C28 0.0240(18) 0.037(2) 0.047(2) -0.0004(18) 0.0034(16) -0.0054(16)
C29 0.0273(18) 0.0301(19) 0.045(2) -0.0030(16) 0.0053(16) -0.0063(15)
C30 0.036(2) 0.035(2) 0.039(2) 0.0015(17) 0.0045(17) -0.0075(17)
C31 0.035(2) 0.033(2) 0.039(2) 0.0022(16) -0.0010(17) -0.0012(16)
C32 0.0228(18) 0.0301(19) 0.049(2) -0.0033(17) 0.0026(16) 0.0001(15)
C33 0.0248(17) 0.0243(17) 0.042(2) -0.0018(15) 0.0042(15) -0.0072(14)
N5 0.0247(15) 0.0330(16) 0.0241(14) 0.0060(12) -0.0009(12) -0.0024(12)
N6 0.0267(16) 0.0330(16) 0.0416(18) -0.0007(14) 0.0081(13) -0.0035(13)
N11 0.055(2) 0.0305(18) 0.0301(17) 0.0070(13) -0.0030(15) -0.0076(16)
O11 0.0394(15) 0.0406(15) 0.0456(16) 0.0017(12) -0.0033(12) -0.0084(13)
O12 0.0385(15) 0.0409(15) 0.0363(15) 0.0049(12) 0.0028(12) -0.0007(13)
O13 0.105(3) 0.0352(17) 0.056(2) -0.0027(14) 0.0062(18) -0.0204(17)
N12 0.0342(18) 0.0406(19) 0.0345(17) 0.0063(15) -0.0031(14) -0.0086(15)
O14 0.0543(18) 0.0423(16) 0.0332(14) -0.0009(12) 0.0037(13) -0.0052(13)
O15 0.0246(13) 0.0429(15) 0.0387(14) 0.0049(12) -0.0009(11) -0.0059(11)
O16 0.0410(17) 0.065(2) 0.082(2) -0.0096(18) 0.0052(16) -0.0262(16)
C1SA 0.044(3) 0.068(4) 0.066(4) -0.004(3) -0.011(3) -0.014(3)
Cl1A 0.0749(11) 0.0566(9) 0.1498(18) -0.0023(10) -0.0231(11) -0.0214(8)
Cl2A 0.0749(11) 0.0980(14) 0.0829(11) -0.0247(10) 0.0100(9) -0.0225(9)
C2S 0.118(9) 0.105(8) 0.081(6) 0.005(6) -0.006(6) -0.050(7)
Cl3 0.0674(17) 0.205(4) 0.162(3) -0.037(3) -0.0061(18) -0.029(2)
Cl4 0.068(2) 0.086(2) 0.113(2) 0.0000(16) 0.0155(18) -0.0138(16)
O1S 0.146(10) 0.096(7) 0.062(5) -0.026(5) -0.007(6) -0.047(7)
C6S 0.079(9) 0.116(10) 0.069(8) -0.028(7) 0.034(7) -0.051(8)

loop_
_atom_type_symbol
_atom_type_description
_atom_type_scat_dispersion_real
_atom_type_scat_dispersion_imag
_atom_type_scat_source
C C 0.0033 0.0016 'International Tables Vol C Tables 4.2.6.8 and 6.1.1.4'
H H 0.0000 0.0000 'International Tables Vol C Tables 4.2.6.8 and 6.1.1.4'
N N 0.0061 0.0033 'International Tables Vol C Tables 4.2.6.8 and 6.1.1.4'
O O 0.0106 0.0060 'International Tables Vol C Tables 4.2.6.8 and 6.1.1.4'
Co Co 0.3494 0.9721 'International Tables Vol C Tables 4.2.6.8 and 6.1.1.4'
Cl Cl 0.1484 0.1585 'International Tables Vol C Tables 4.2.6.8 and 6.1.1.4'

loop_
_geom_angle_atom_site_label_1
_geom_angle_atom_site_label_2
_geom_angle_atom_site_label_3
_geom_angle
_geom_angle_site_symmetry_1
_geom_angle_site_symmetry_3
N4 Co N1 176.99(11) 1_464 .
N4 Co N5 95.46(10) 1_464 .
N1 Co N5 87.46(10) . .
N4 Co O15 88.75(10) 1_464 .
N1 Co O15 92.22(11) . .
N5 Co O15 84.93(10) . .
N4 Co O12 84.28(10) 1_464 .
N1 Co O12 92.98(10) . .
N5 Co O12 142.46(12) . .
O15 Co O12 132.49(10) . .
N4 Co O11 87.62(11) 1_464 .
N1 Co O11 91.94(11) . .
N5 Co O11 84.92(11) . .
O15 Co O11 168.85(10) . .
O12 Co O11 57.55(10) . .
N4 Co O14 91.19(10) 1_464 .
N1 Co O14 87.02(10) . .
N5 Co O14 139.80(11) . .
O15 Co O14 55.56(9) . .
O12 Co O14 77.61(10) . .
O11 Co O14 135.04(10) . .
N1 C1 C2 123.2(4) . .
C1 C2 C3 119.3(4) . .
C4 C3 C2 117.7(3) . .
C4 C3 C6 120.6(4) . .
C2 C3 C6 121.7(3) . .
C5 C4 C3 119.5(4) . .
N1 C5 C4 123.3(4) . .
N2 C6 C3 121.9(4) . .
C8 C7 N2 121.4(3) . .
C8 C7 C12 121.2(3) . .
N2 C7 C12 117.4(3) . .
C7 C8 C9 119.6(3) . .
C10 C9 C8 120.8(3) . .
C9 C10 C11 121.1(3) . .
C10 C11 C12 119.3(3) . .
C10 C11 C16 122.7(3) . .
C12 C11 C16 118.0(3) . .
C13 C12 C11 120.2(3) . .
C13 C12 C7 121.8(3) . .
C11 C12 C7 118.0(3) . .
C14 C13 C12 120.1(3) . .
C13 C14 C15 120.7(3) . .
C16 C15 C14 120.5(3) . .
C15 C16 N3 123.6(3) . .
C15 C16 C11 120.4(3) . .
N3 C16 C11 115.9(3) . .
N3 C17 C20 120.6(3) . .
N4 C18 C19 123.1(3) . .
C18 C19 C20 119.4(3) . .
C21 C20 C19 117.6(3) . .
C21 C20 C17 122.0(3) . .
C19 C20 C17 120.4(3) . .
C22 C21 C20 119.3(3) . .
N4 C22 C21 123.8(3) . .
C5 N1 C1 117.1(3) . .
C5 N1 Co 123.2(2) . .
C1 N1 Co 119.3(2) . .
C6 N2 C7 118.9(3) . .
C17 N3 C16 120.0(3) . .
C22 N4 C18 116.8(3) . .
C22 N4 Co 120.2(2) . 1_646
C18 N4 Co 122.6(2) . 1_646
N5 C23 C24 123.1(3) . .
C23 C24 C25 119.0(3) . .
C26 C25 C24 118.4(3) . .
C26 C25 C28 120.2(3) . .
C24 C25 C28 121.4(3) . .
C27 C26 C25 119.0(3) . .
N5 C27 C26 123.1(3) . .
N6 C28 C25 120.9(3) . .
C30 C29 N6 123.6(3) . .
C30 C29 C33 120.2(3) . 2_755
N6 C29 C33 116.2(3) . 2_755
C29 C30 C31 120.6(4) . .
C32 C31 C30 120.6(3) . .
C31 C32 C33 120.7(3) . .
C32 C33 C33 119.5(4) . 2_755
C32 C33 C29 122.3(3) . 2_755
C33 C33 C29 118.2(4) 2_755 2_755
C23 N5 C27 117.4(3) . .
C23 N5 Co 122.2(2) . .
C27 N5 Co 120.0(2) . .
C28 N6 C29 119.6(3) . .
O13 N11 O12 122.4(4) . .
O13 N11 O11 122.1(4) . .
O12 N11 O11 115.5(3) . .
N11 O11 Co 91.6(2) . .
N11 O12 Co 95.2(2) . .
O16 N12 O14 123.8(3) . .
O16 N12 O15 121.0(3) . .
O14 N12 O15 115.2(3) . .
N12 O14 Co 89.9(2) . .
N12 O15 Co 99.4(2) . .
Cl2A C1SA Cl1A 113.1(3) . .
Cl2B C1SB Cl1B 104.8(17) . .
Cl3 C2S Cl4 112.7(5) . .
Cl5 C3S Cl6 112.6(14) . .
Cl7 C4S Cl8 116.7(12) . .
Cl10 C5S Cl9 112.0(11) . .

loop_
_geom_bond_atom_site_label_1
_geom_bond_atom_site_label_2
_geom_bond_distance
_geom_bond_site_symmetry_2
Co N4 2.133(3) 1_464
Co N1 2.133(3) .
Co N5 2.134(3) .
Co O15 2.179(3) .
Co O12 2.186(3) .
Co O11 2.258(3) .
Co O14 2.384(3) .
C1 N1 1.344(5) .
C1 C2 1.379(5) .
C2 C3 1.387(6) .
C3 C4 1.384(5) .
C3 C6 1.470(5) .
C4 C5 1.378(5) .
C5 N1 1.337(5) .
C6 N2 1.261(5) .
C7 C8 1.372(5) .
C7 N2 1.424(4) .
C7 C12 1.429(5) .
C8 C9 1.406(5) .
C9 C10 1.359(5) .
C10 C11 1.409(5) .
C11 C12 1.420(5) .
C11 C16 1.430(5) .
C12 C13 1.410(5) .
C13 C14 1.367(5) .
C14 C15 1.406(5) .
C15 C16 1.375(5) .
C16 N3 1.413(4) .
C17 N3 1.272(4) .
C17 C20 1.467(5) .
C18 N4 1.346(4) .
C18 C19 1.382(5) .
C19 C20 1.390(5) .
C20 C21 1.386(5) .
C21 C22 1.377(5) .
C22 N4 1.336(4) .
N4 Co 2.133(3) 1_646
C23 N5 1.341(5) .
C23 C24 1.374(5) .
C24 C25 1.390(5) .
C25 C26 1.379(5) .
C25 C28 1.480(5) .
C26 C27 1.378(5) .
C27 N5 1.344(4) .
C28 N6 1.265(5) .
C29 C30 1.375(5) .
C29 N6 1.411(4) .
C29 C33 1.435(5) 2_755
C30 C31 1.401(5) .
C31 C32 1.365(5) .
C32 C33 1.411(5) .
C33 C33 1.423(6) 2_755
C33 C29 1.435(5) 2_755
N11 O13 1.214(4) .
N11 O12 1.262(4) .
N11 O11 1.270(4) .
N12 O16 1.212(4) .
N12 O14 1.259(4) .
N12 O15 1.269(4) .
C1SA Cl2A 1.722(6) .
C1SA Cl1A 1.730(6) .
C1SB Cl2B 1.72(2) .
C1SB Cl1B 1.75(2) .
C2S Cl3 1.738(9) .
C2S Cl4 1.761(9) .
C3S Cl5 1.732(12) .
C3S Cl6 1.734(12) .
C4S Cl7 1.728(12) .
C4S Cl8 1.729(12) .
C5S Cl10 1.725(12) .
C5S Cl9 1.731(12) .
O1S C6S 1.466(9) .
O2S C7S 1.5303 .

loop_
_geom_torsion_atom_site_label_1
_geom_torsion_atom_site_label_2
_geom_torsion_atom_site_label_3
_geom_torsion_atom_site_label_4
_geom_torsion
_geom_torsion_site_symmetry_1
_geom_torsion_site_symmetry_4
N1 C1 C2 C3 -0.3(6) . .
C1 C2 C3 C4 0.9(6) . .
C1 C2 C3 C6 -178.0(4) . .
C2 C3 C4 C5 -1.3(6) . .
C6 C3 C4 C5 177.6(3) . .
C3 C4 C5 N1 1.1(6) . .
C4 C3 C6 N2 -171.7(4) . .
C2 C3 C6 N2 7.1(6) . .
N2 C7 C8 C9 178.0(4) . .
C12 C7 C8 C9 1.4(6) . .
C7 C8 C9 C10 -0.7(6) . .
C8 C9 C10 C11 -0.6(6) . .
C9 C10 C11 C12 1.2(6) . .
C9 C10 C11 C16 -177.1(4) . .
C10 C11 C12 C13 179.1(4) . .
C16 C11 C12 C13 -2.6(6) . .
C10 C11 C12 C7 -0.4(6) . .
C16 C11 C12 C7 177.9(3) . .
C8 C7 C12 C13 179.7(4) . .
N2 C7 C12 C13 3.0(6) . .
C8 C7 C12 C11 -0.9(6) . .
N2 C7 C12 C11 -177.6(4) . .
C11 C12 C13 C14 1.2(6) . .
C7 C12 C13 C14 -179.4(4) . .
C12 C13 C14 C15 1.2(6) . .
C13 C14 C15 C16 -2.0(6) . .
C14 C15 C16 N3 176.2(3) . .
C14 C15 C16 C11 0.5(6) . .
C10 C11 C16 C15 -180.0(4) . .
C12 C11 C16 C15 1.8(5) . .
C10 C11 C16 N3 4.0(5) . .
C12 C11 C16 N3 -174.2(3) . .
N4 C18 C19 C20 0.1(6) . .
C18 C19 C20 C21 -1.3(5) . .
C18 C19 C20 C17 179.6(3) . .
N3 C17 C20 C21 0.8(5) . .
N3 C17 C20 C19 179.8(3) . .
C19 C20 C21 C22 1.6(5) . .
C17 C20 C21 C22 -179.3(3) . .
C20 C21 C22 N4 -0.6(6) . .
C4 C5 N1 C1 -0.5(5) . .
C4 C5 N1 Co -172.9(3) . .
C2 C1 N1 C5 0.0(6) . .
C2 C1 N1 Co 172.8(3) . .
N4 Co N1 C5 -47(2) 1_464 .
N5 Co N1 C5 119.4(3) . .
O15 Co N1 C5 -155.8(3) . .
O12 Co N1 C5 -23.1(3) . .
O11 Co N1 C5 34.5(3) . .
O14 Co N1 C5 -100.5(3) . .
N4 Co N1 C1 141(2) 1_464 .
N5 Co N1 C1 -52.9(3) . .
O15 Co N1 C1 31.9(3) . .
O12 Co N1 C1 164.7(3) . .
O11 Co N1 C1 -137.7(3) . .
O14 Co N1 C1 87.2(3) . .
C3 C6 N2 C7 -179.0(4) . .
C8 C7 N2 C6 55.1(6) . .
C12 C7 N2 C6 -128.2(4) . .
C20 C17 N3 C16 -174.6(3) . .
C15 C16 N3 C17 22.7(5) . .
C11 C16 N3 C17 -161.4(3) . .
C21 C22 N4 C18 -0.7(6) . .
C21 C22 N4 Co 173.1(3) . 1_646
C19 C18 N4 C22 0.9(6) . .
C19 C18 N4 Co -172.7(3) . 1_646
N5 C23 C24 C25 0.7(5) . .
C23 C24 C25 C26 -0.5(5) . .
C23 C24 C25 C28 -179.9(3) . .
C24 C25 C26 C27 0.2(5) . .
C28 C25 C26 C27 179.6(3) . .
C25 C26 C27 N5 0.1(6) . .
C26 C25 C28 N6 -175.9(3) . .
C24 C25 C28 N6 3.4(6) . .
N6 C29 C30 C31 -178.5(4) . .
C33 C29 C30 C31 3.5(6) 2_755 .
C29 C30 C31 C32 -0.6(6) . .
C30 C31 C32 C33 -2.0(6) . .
C31 C32 C33 C33 1.4(6) . 2_755
C31 C32 C33 C29 -177.0(4) . 2_755
C24 C23 N5 C27 -0.4(5) . .
C24 C23 N5 Co -172.9(3) . .
C26 C27 N5 C23 0.0(5) . .
C26 C27 N5 Co 172.7(3) . .
N4 Co N5 C23 -53.5(3) 1_464 .
N1 Co N5 C23 127.2(3) . .
O15 Co N5 C23 34.7(3) . .
O12 Co N5 C23 -141.2(3) . .
O11 Co N5 C23 -140.6(3) . .
O14 Co N5 C23 44.8(3) . .
N4 Co N5 C27 134.2(3) 1_464 .
N1 Co N5 C27 -45.1(3) . .
O15 Co N5 C27 -137.6(3) . .
O12 Co N5 C27 46.5(3) . .
O11 Co N5 C27 47.1(3) . .
O14 Co N5 C27 -127.5(3) . .
C25 C28 N6 C29 -178.3(3) . .
C30 C29 N6 C28 36.1(5) . .
C33 C29 N6 C28 -145.9(3) 2_755 .
O13 N11 O11 Co -175.0(3) . .
O12 N11 O11 Co 4.9(3) . .
N4 Co O11 N11 81.7(2) 1_464 .
N1 Co O11 N11 -95.3(2) . .
N5 Co O11 N11 177.4(2) . .
O15 Co O11 N11 152.8(4) . .
O12 Co O11 N11 -3.03(18) . .
O14 Co O11 N11 -7.6(2) . .
O13 N11 O12 Co 174.8(3) . .
O11 N11 O12 Co -5.1(3) . .
N4 Co O12 N11 -87.8(2) 1_464 .
N1 Co O12 N11 93.5(2) . .
N5 Co O12 N11 3.8(3) . .
O15 Co O12 N11 -170.78(17) . .
O11 Co O12 N11 3.06(18) . .
O14 Co O12 N11 179.8(2) . .
O16 N12 O14 Co 180.0(3) . .
O15 N12 O14 Co -0.4(3) . .
N4 Co O14 N12 87.9(2) 1_464 .
N1 Co O14 N12 -94.5(2) . .
N5 Co O14 N12 -12.0(3) . .
O15 Co O14 N12 0.25(17) . .
O12 Co O14 N12 171.8(2) . .
O11 Co O14 N12 175.75(17) . .
O16 N12 O15 Co -179.9(3) . .
O14 N12 O15 Co 0.4(3) . .
N4 Co O15 N12 -92.5(2) 1_464 .
N1 Co O15 N12 84.6(2) . .
N5 Co O15 N12 171.9(2) . .
O12 Co O15 N12 -11.5(2) . .
O11 Co O15 N12 -163.6(4) . .
O14 Co O15 N12 -0.26(17) . .
